data_1557618
loop_
_publ_author_name
'Zhang, Ye'
'Zheng, Tian-Lu'
'Cheng, Fu'
'Dai, Kun-Long'
'Zhang, Kun'
'Ma, Ai-Jun'
'Zhang, Fu-Min'
'Zhang, Xiao-Ming'
'Wang, Shao-Hua'
'Tu, Yong-Qiang'

_publ_section_title
;
 Facile access to diverse all-carbon quaternary center containing
 spirobicycles by exploring a tandem Castro--Stephens coupling/acyloxy
 shift/cyclization/semipinacol rearrangement sequence
;
_journal_issue 15
_journal_name_full 'Chemical Science'
_journal_page_first 3878
_journal_page_last 3884
_journal_paper_doi 10.1039/D0SC00102C
_journal_volume 11
_journal_year 2020
_chemical_formula_moiety 'C22 H30 N2 O4 S'
_chemical_formula_sum 'C22 H30 N2 O4 S'
_chemical_formula_weight 418.54
_space_group_crystal_system monoclinic
_space_group_IT_number 14
_space_group_name_Hall '-P 2yn'
_space_group_name_H-M_alt 'P 1 21/n 1'
_atom_sites_solution_hydrogens geom
_atom_sites_solution_primary direct
_atom_sites_solution_secondary difmap
_audit_creation_date 2018-05-18
_audit_creation_method
;
Olex2 1.2
(compiled 2017.03.28 svn.r3405 for OlexSys, GUI svn.r5337)
;
_audit_update_record
;
2019-10-29 deposited with the CCDC.	2020-03-11 downloaded from the CCDC.
;
_cell_angle_alpha 90.00
_cell_angle_beta 101.667(3)
_cell_angle_gamma 90.00
_cell_formula_units_Z 4
_cell_length_a 9.9610(3)
_cell_length_b 17.5295(6)
_cell_length_c 13.2899(4)
_cell_measurement_reflns_used 2956
_cell_measurement_temperature 295.3(2)
_cell_measurement_theta_max 69.6190
_cell_measurement_theta_min 5.0230
_cell_volume 2272.62(13)
_computing_cell_refinement
;
CrysAlisPro, Agilent Technologies,
Version 1.171.36.28 (release 01-02-2013 CrysAlis171 .NET)
(compiled Feb  1 2013,16:14:44)
;
_computing_data_collection
;
CrysAlisPro, Agilent Technologies,
Version 1.171.36.28 (release 01-02-2013 CrysAlis171 .NET)
(compiled Feb  1 2013,16:14:44)
;
_computing_data_reduction
;
CrysAlisPro, Agilent Technologies,
Version 1.171.36.28 (release 01-02-2013 CrysAlis171 .NET)
(compiled Feb  1 2013,16:14:44)
;
_computing_molecular_graphics 'Olex2 (Dolomanov et al., 2009)'
_computing_publication_material 'Olex2 (Dolomanov et al., 2009)'
_computing_structure_refinement 'ShelXL (Sheldrick, 2015)'
_computing_structure_solution 'ShelXS (Sheldrick, 2008)'
_diffrn_ambient_temperature 295.3(2)
_diffrn_detector_area_resol_mean 16.0733
_diffrn_measured_fraction_theta_full 0.972
_diffrn_measured_fraction_theta_max 0.972
_diffrn_measurement_details
;
#__ type_ start__ end____ width___ exp.time_
  1 omega  -29.00   35.00   1.0000    1.0000
omega____ theta____ kappa____ phi______ frames
    -       -8.5000   57.0000 -150.0000 64

#__ type_ start__ end____ width___ exp.time_
  2 omega  -79.00  -44.00   1.0000    1.0000
omega____ theta____ kappa____ phi______ frames
    -       -8.5000  178.0000 -120.0000 35

#__ type_ start__ end____ width___ exp.time_
  3 omega  -76.00  -34.00   1.0000    1.0000
omega____ theta____ kappa____ phi______ frames
    -       -8.5000  178.0000  -30.0000 42

#__ type_ start__ end____ width___ exp.time_
  4 omega   32.00  119.00   1.0000    1.0000
omega____ theta____ kappa____ phi______ frames
    -       54.0000   57.0000  -60.0000 87

#__ type_ start__ end____ width___ exp.time_
  5 omega   33.00  121.00   1.0000    1.0000
omega____ theta____ kappa____ phi______ frames
    -       54.0000   57.0000 -120.0000 88

#__ type_ start__ end____ width___ exp.time_
  6 omega  102.00  132.00   1.0000    1.0000
omega____ theta____ kappa____ phi______ frames
    -      108.0000  178.0000   90.0000 30

#__ type_ start__ end____ width___ exp.time_
  7 omega  146.00  175.00   1.0000    1.0000
omega____ theta____ kappa____ phi______ frames
    -      108.0000  111.0000 -150.0000 29

#__ type_ start__ end____ width___ exp.time_
  8 omega   39.00  139.00   1.0000    1.0000
omega____ theta____ kappa____ phi______ frames
    -      108.0000  -77.0000 -120.0000 100

#__ type_ start__ end____ width___ exp.time_
  9 omega  116.00  177.00   1.0000    1.0000
omega____ theta____ kappa____ phi______ frames
    -      108.0000   25.0000  -60.0000 61

#__ type_ start__ end____ width___ exp.time_
 10 omega   35.00   65.00   1.0000    1.0000
omega____ theta____ kappa____ phi______ frames
    -      108.0000  -38.0000  -30.0000 30

#__ type_ start__ end____ width___ exp.time_
 11 omega   35.00   93.00   1.0000    1.0000
omega____ theta____ kappa____ phi______ frames
    -      108.0000  -38.0000 -120.0000 58

#__ type_ start__ end____ width___ exp.time_
 12 omega   35.00   91.00   1.0000    1.0000
omega____ theta____ kappa____ phi______ frames
    -      108.0000  -25.0000   30.0000 56

#__ type_ start__ end____ width___ exp.time_
 13 omega   63.00   88.00   1.0000    1.0000
omega____ theta____ kappa____ phi______ frames
    -      108.0000 -111.0000  -30.0000 25

#__ type_ start__ end____ width___ exp.time_
 14 omega   57.00   94.00   1.0000    1.0000
omega____ theta____ kappa____ phi______ frames
    -      108.0000  -25.0000  -30.0000 37

#__ type_ start__ end____ width___ exp.time_
 15 omega   64.00  103.00   1.0000    1.0000
omega____ theta____ kappa____ phi______ frames
    -      108.0000   12.0000 -120.0000 39

#__ type_ start__ end____ width___ exp.time_
 16 omega  115.00  166.00   1.0000    1.0000
omega____ theta____ kappa____ phi______ frames
    -      108.0000   12.0000 -120.0000 51

#__ type_ start__ end____ width___ exp.time_
 17 omega   44.00   88.00   1.0000    1.0000
omega____ theta____ kappa____ phi______ frames
    -      108.0000  -25.0000 -180.0000 44
;
_diffrn_measurement_device_type 'SuperNova, Dual, Cu at zero, Eos'
_diffrn_measurement_method '\w scans'
_diffrn_orient_matrix_UB_11 0.1564485000
_diffrn_orient_matrix_UB_12 0.0066793000
_diffrn_orient_matrix_UB_13 0.0105267000
_diffrn_orient_matrix_UB_21 0.0102671000
_diffrn_orient_matrix_UB_22 0.0408583000
_diffrn_orient_matrix_UB_23 0.1039223000
_diffrn_orient_matrix_UB_31 0.0188890000
_diffrn_orient_matrix_UB_32 -0.0774888000
_diffrn_orient_matrix_UB_33 0.0557221000
_diffrn_radiation_monochromator mirror
_diffrn_radiation_type CuK\a
_diffrn_radiation_wavelength 1.54184
_diffrn_reflns_av_R_equivalents 0.0176
_diffrn_reflns_av_unetI/netI 0.0245
_diffrn_reflns_limit_h_max 11
_diffrn_reflns_limit_h_min -11
_diffrn_reflns_limit_k_max 15
_diffrn_reflns_limit_k_min -20
_diffrn_reflns_limit_l_max 15
_diffrn_reflns_limit_l_min -13
_diffrn_reflns_number 7941
_diffrn_reflns_theta_full 66.59
_diffrn_reflns_theta_max 66.59
_diffrn_reflns_theta_min 4.23
_diffrn_source 'SuperNova (Cu) X-ray Source'
_exptl_absorpt_coefficient_mu 1.501
_exptl_absorpt_correction_T_max 1.00000
_exptl_absorpt_correction_T_min 0.48170
_exptl_absorpt_correction_type multi-scan
_exptl_absorpt_process_details
;
CrysAlisPro, Agilent Technologies,
Version 1.171.36.28 (release 01-02-2013 CrysAlis171 .NET)
(compiled Feb  1 2013,16:14:44)
Empirical absorption correction using spherical harmonics,
 implemented in SCALE3 ABSPACK scaling algorithm.
;
_exptl_crystal_colour 'clear light colourless'
_exptl_crystal_colour_lustre clear
_exptl_crystal_colour_modifier light
_exptl_crystal_colour_primary colourless
_exptl_crystal_density_diffrn 1.223
_exptl_crystal_density_method 'not measured'
_exptl_crystal_description block
_exptl_crystal_F_000 896
_exptl_crystal_size_max 0.17
_exptl_crystal_size_mid 0.14
_exptl_crystal_size_min 0.12
_refine_diff_density_max 0.856
_refine_diff_density_min -0.374
_refine_diff_density_rms 0.046
_refine_ls_extinction_method none
_refine_ls_goodness_of_fit_ref 1.046
_refine_ls_hydrogen_treatment mixed
_refine_ls_matrix_type full
_refine_ls_number_parameters 270
_refine_ls_number_reflns 3890
_refine_ls_number_restraints 0
_refine_ls_restrained_S_all 1.046
_refine_ls_R_factor_all 0.0666
_refine_ls_R_factor_gt 0.0565
_refine_ls_shift/su_max 0.000
_refine_ls_shift/su_mean 0.000
_refine_ls_structure_factor_coef Fsqd
_refine_ls_weighting_details 'calc w=1/[\s^2^(Fo^2^)+(0.0918P)^2^+1.0790P] where P=(Fo^2^+2Fc^2^)/3'
_refine_ls_weighting_scheme calc
_refine_ls_wR_factor_gt 0.1590
_refine_ls_wR_factor_ref 0.1700
_reflns_number_gt 3232
_reflns_number_total 3890
_reflns_threshold_expression >2sigma(I)
_cod_data_source_file d0sc00102c2.cif
_cod_data_source_block zhangy_0518
_cod_depositor_comments
;Adding full bibliography for 1557613--1557618.cif.

 Adding full bibliography for 1557613--1557618.cif.
;
_cod_database_code 1557618
_reflns_odcompleteness_completeness 96.72
_reflns_odcompleteness_iscentric 1
_reflns_odcompleteness_theta 66.97
_olex2_refinement_description
;
1. Fixed Uiso
 At 1.2 times of:
  All C(H) groups, All C(H,H) groups
 At 1.5 times of:
  All C(H,H,H) groups
2.a Ternary CH refined with riding coordinates:
 C3(H3), C11(H11)
2.b Secondary CH2 refined with riding coordinates:
 C2(H2A,H2B), C6(H6A,H6B), C7(H7A,H7B), C8(H8A,H8B), C9(H9A,H9B)
2.c Aromatic/amide H refined with riding coordinates:
 C4(H4), C17(H17), C18(H18), C20(H20), C21(H21)
2.d Idealised Me refined as rotating group:
 C12(H12A,H12B,H12C), C13(H13A,H13B,H13C), C15(H15A,H15B,H15C), C22(H22A,H22B,
 H22C)
;
_olex2_date_sample_data_collection 2018-05-18
_olex2_submission_special_instructions 'No special instructions were received'

loop_
_space_group_symop_id
_space_group_symop_operation_xyz
1 'x, y, z'
2 '-x+1/2, y+1/2, -z+1/2'
3 '-x, -y, -z'
4 'x-1/2, -y-1/2, z-1/2'

loop_
_atom_site_label
_atom_site_type_symbol
_atom_site_fract_x
_atom_site_fract_y
_atom_site_fract_z
_atom_site_U_iso_or_equiv
_atom_site_adp_type
_atom_site_occupancy
_atom_site_calc_flag
_atom_site_disorder_assembly
_atom_site_disorder_group
_atom_site_refinement_flags_posn
S1 S 0.19798(6) 0.06550(4) 0.06891(5) 0.0487(2) Uani 1 d . . .
O1 O 0.3350(3) 0.38673(14) 0.05356(18) 0.0790(7) Uani 1 d . . .
O2 O 0.2883(4) 0.50154(17) -0.0164(3) 0.1106(11) Uani 1 d . . .
O3 O 0.2791(2) 0.10408(12) 0.15388(14) 0.0653(6) Uani 1 d . . .
O4 O 0.1458(2) -0.00917(11) 0.08445(15) 0.0608(5) Uani 1 d . . .
N1 N 0.0876(2) 0.19033(11) -0.00272(15) 0.0463(5) Uani 1 d . . .
N2 N 0.0599(2) 0.11582(13) 0.02616(18) 0.0502(5) Uani 1 d . . .
H2 H 0.004(3) 0.0937(17) -0.008(2) 0.048(8) Uiso 1 d . . .
C1 C 0.0027(3) 0.30572(15) -0.09641(19) 0.0476(6) Uani 1 d . . .
C2 C 0.0509(3) 0.30452(16) -0.1993(2) 0.0550(6) Uani 1 d . . .
H2A H -0.0099 0.2720 -0.2471 0.066 Uiso 1 calc . . R
H2B H 0.0443 0.3557 -0.2277 0.066 Uiso 1 calc . . R
C3 C 0.1978(3) 0.27602(18) -0.1895(2) 0.0605(7) Uani 1 d . . .
H3 H 0.1995 0.2219 -0.1710 0.073 Uiso 1 calc . . R
C4 C 0.2900(3) 0.31830(19) -0.1029(3) 0.0676(8) Uani 1 d . . .
H4 H 0.3835 0.3202 -0.1021 0.081 Uiso 1 calc . . R
C5 C 0.2434(3) 0.35223(17) -0.0293(2) 0.0599(7) Uani 1 d . . .
C6 C 0.0980(3) 0.35525(16) -0.0184(2) 0.0554(6) Uani 1 d . . .
H6A H 0.0666 0.4077 -0.0261 0.066 Uiso 1 calc . . R
H6B H 0.0925 0.3387 0.0504 0.066 Uiso 1 calc . . R
C7 C -0.1469(3) 0.33261(17) -0.1119(2) 0.0604(7) Uani 1 d . . .
H7A H -0.1683 0.3488 -0.0472 0.072 Uiso 1 calc . . R
H7B H -0.1632 0.3749 -0.1599 0.072 Uiso 1 calc . . R
C8 C -0.2337(3) 0.26370(19) -0.1548(3) 0.0684(8) Uani 1 d . . .
H8A H -0.2446 0.2610 -0.2289 0.082 Uiso 1 calc . . R
H8B H -0.3237 0.2663 -0.1376 0.082 Uiso 1 calc . . R
C9 C -0.1529(3) 0.19450(18) -0.1031(2) 0.0622(7) Uani 1 d . . .
H9A H -0.1938 0.1750 -0.0479 0.075 Uiso 1 calc . . R
H9B H -0.1511 0.1540 -0.1525 0.075 Uiso 1 calc . . R
C10 C -0.0103(3) 0.22404(14) -0.06169(18) 0.0455(5) Uani 1 d . . .
C11 C 0.2409(4) 0.2827(2) -0.2953(3) 0.0806(10) Uani 1 d . . .
H11 H 0.2153 0.3337 -0.3228 0.097 Uiso 1 calc . . R
C12 C 0.3871(5) 0.2725(4) -0.2915(4) 0.1240(19) Uani 1 d . . .
H12A H 0.4350 0.3185 -0.2671 0.186 Uiso 1 calc . . GR
H12B H 0.4018 0.2609 -0.3590 0.186 Uiso 1 calc . . GR
H12C H 0.4207 0.2312 -0.2458 0.186 Uiso 1 calc . . GR
C13 C 0.1624(5) 0.2244(3) -0.3702(3) 0.1143(18) Uani 1 d . . .
H13A H 0.1934 0.1739 -0.3490 0.171 Uiso 1 calc . . GR
H13B H 0.1784 0.2341 -0.4379 0.171 Uiso 1 calc . . GR
H13C H 0.0662 0.2285 -0.3708 0.171 Uiso 1 calc . . GR
C14 C 0.3447(4) 0.4632(2) 0.0535(3) 0.0803(10) Uani 1 d . . .
C15 C 0.4332(5) 0.4912(3) 0.1507(3) 0.1085(15) Uani 1 d . . .
H15A H 0.3847 0.4866 0.2059 0.163 Uiso 1 calc . . GR
H15B H 0.4562 0.5437 0.1427 0.163 Uiso 1 calc . . GR
H15C H 0.5156 0.4613 0.1659 0.163 Uiso 1 calc . . GR
C16 C 0.2910(3) 0.06110(14) -0.0302(2) 0.0469(6) Uani 1 d . . .
C17 C 0.4148(3) 0.09823(18) -0.0197(2) 0.0638(7) Uani 1 d . . .
H17 H 0.4501 0.1255 0.0398 0.077 Uiso 1 calc . . R
C18 C 0.4854(3) 0.0946(2) -0.0979(3) 0.0724(9) Uani 1 d . . .
H18 H 0.5694 0.1194 -0.0901 0.087 Uiso 1 calc . . R
C19 C 0.4363(3) 0.05549(18) -0.1878(2) 0.0628(7) Uani 1 d . . .
C20 C 0.3121(3) 0.0182(2) -0.1966(2) 0.0701(8) Uani 1 d . . .
H20 H 0.2768 -0.0087 -0.2564 0.084 Uiso 1 calc . . R
C21 C 0.2395(3) 0.02023(18) -0.1185(2) 0.0632(7) Uani 1 d . . .
H21 H 0.1567 -0.0057 -0.1252 0.076 Uiso 1 calc . . R
C22 C 0.5145(4) 0.0521(2) -0.2734(3) 0.0889(11) Uani 1 d . . .
H22A H 0.5664 0.0056 -0.2683 0.133 Uiso 1 calc . . GR
H22B H 0.5757 0.0949 -0.2682 0.133 Uiso 1 calc . . GR
H22C H 0.4514 0.0537 -0.3384 0.133 Uiso 1 calc . . GR

loop_
_atom_site_aniso_label
_atom_site_aniso_U_11
_atom_site_aniso_U_22
_atom_site_aniso_U_33
_atom_site_aniso_U_23
_atom_site_aniso_U_13
_atom_site_aniso_U_12
S1 0.0493(4) 0.0483(4) 0.0433(3) 0.0042(2) -0.0028(3) -0.0037(2)
O1 0.0751(15) 0.0830(16) 0.0711(14) -0.0113(12) -0.0036(11) -0.0088(12)
O2 0.137(3) 0.0771(18) 0.104(2) -0.0041(16) -0.006(2) -0.0270(17)
O3 0.0715(13) 0.0706(13) 0.0448(10) -0.0035(9) -0.0093(9) -0.0082(10)
O4 0.0633(12) 0.0534(11) 0.0601(11) 0.0157(8) -0.0010(9) -0.0077(9)
N1 0.0479(12) 0.0449(11) 0.0464(11) 0.0020(8) 0.0105(9) -0.0022(9)
N2 0.0470(12) 0.0481(12) 0.0530(12) 0.0038(10) 0.0043(10) -0.0044(10)
C1 0.0484(14) 0.0490(13) 0.0464(13) 0.0037(10) 0.0114(11) 0.0006(11)
C2 0.0612(16) 0.0569(15) 0.0481(14) 0.0043(11) 0.0137(12) -0.0062(12)
C3 0.0624(17) 0.0641(17) 0.0605(16) -0.0076(13) 0.0257(14) -0.0102(13)
C4 0.0527(16) 0.078(2) 0.075(2) -0.0107(16) 0.0192(14) -0.0077(14)
C5 0.0581(16) 0.0585(16) 0.0609(16) -0.0063(13) 0.0071(13) -0.0083(13)
C6 0.0667(17) 0.0479(14) 0.0543(14) -0.0026(11) 0.0189(13) -0.0015(12)
C7 0.0561(16) 0.0635(17) 0.0630(16) 0.0138(13) 0.0153(13) 0.0124(13)
C8 0.0474(15) 0.076(2) 0.078(2) 0.0187(16) 0.0045(14) 0.0044(14)
C9 0.0482(15) 0.0630(17) 0.0712(18) 0.0123(14) 0.0027(13) -0.0058(12)
C10 0.0443(13) 0.0490(13) 0.0446(12) 0.0016(10) 0.0123(10) 0.0000(10)
C11 0.084(2) 0.091(2) 0.078(2) -0.0131(18) 0.0417(19) -0.0189(19)
C12 0.084(3) 0.193(6) 0.103(3) 0.000(3) 0.040(3) 0.006(3)
C13 0.140(4) 0.134(4) 0.084(3) -0.048(3) 0.059(3) -0.048(3)
C14 0.077(2) 0.083(2) 0.079(2) -0.023(2) 0.0125(18) -0.0192(19)
C15 0.094(3) 0.135(4) 0.090(3) -0.043(3) 0.004(2) -0.031(3)
C16 0.0418(12) 0.0447(13) 0.0493(13) 0.0049(10) -0.0025(10) 0.0021(10)
C17 0.0525(16) 0.0665(18) 0.0674(18) -0.0043(14) 0.0002(13) -0.0153(13)
C18 0.0489(16) 0.081(2) 0.087(2) 0.0052(18) 0.0125(15) -0.0116(15)
C19 0.0590(17) 0.0636(17) 0.0669(18) 0.0139(14) 0.0155(14) 0.0145(13)
C20 0.0655(19) 0.082(2) 0.0607(17) -0.0118(15) 0.0082(14) -0.0019(16)
C21 0.0513(15) 0.0738(19) 0.0615(16) -0.0109(14) 0.0040(13) -0.0131(14)
C22 0.088(3) 0.097(3) 0.091(3) 0.021(2) 0.038(2) 0.020(2)

loop_
_atom_type_symbol
_atom_type_description
_atom_type_scat_dispersion_real
_atom_type_scat_dispersion_imag
_atom_type_scat_source
C C 0.0181 0.0091 'International Tables Vol C Tables 4.2.6.8 and 6.1.1.4'
H H 0.0000 0.0000 'International Tables Vol C Tables 4.2.6.8 and 6.1.1.4'
N N 0.0311 0.0180 'International Tables Vol C Tables 4.2.6.8 and 6.1.1.4'
O O 0.0492 0.0322 'International Tables Vol C Tables 4.2.6.8 and 6.1.1.4'
S S 0.3331 0.5567 'International Tables Vol C Tables 4.2.6.8 and 6.1.1.4'

loop_
_geom_angle_atom_site_label_1
_geom_angle_atom_site_label_2
_geom_angle_atom_site_label_3
_geom_angle
_geom_angle_site_symmetry_1
_geom_angle_site_symmetry_3
_geom_angle_publ_flag
O3 S1 O4 118.90(12) . . ?
O3 S1 N2 108.84(13) . . ?
O3 S1 C16 108.36(13) . . ?
O4 S1 N2 103.72(12) . . ?
O4 S1 C16 109.15(13) . . ?
N2 S1 C16 107.28(11) . . ?
C14 O1 C5 117.4(3) . . ?
C10 N1 N2 115.7(2) . . ?
S1 N2 H2 114(2) . . ?
N1 N2 S1 113.47(17) . . ?
N1 N2 H2 118(2) . . ?
C6 C1 C2 110.4(2) . . ?
C6 C1 C7 111.7(2) . . ?
C7 C1 C2 110.7(2) . . ?
C10 C1 C2 108.6(2) . . ?
C10 C1 C6 114.1(2) . . ?
C10 C1 C7 101.0(2) . . ?
C1 C2 H2A 108.9 . . ?
C1 C2 H2B 108.9 . . ?
H2A C2 H2B 107.7 . . ?
C3 C2 C1 113.3(2) . . ?
C3 C2 H2A 108.9 . . ?
C3 C2 H2B 108.9 . . ?
C2 C3 H3 107.8 . . ?
C2 C3 C11 109.5(3) . . ?
C4 C3 C2 109.2(2) . . ?
C4 C3 H3 107.8 . . ?
C4 C3 C11 114.5(3) . . ?
C11 C3 H3 107.8 . . ?
C3 C4 H4 118.7 . . ?
C5 C4 C3 122.7(3) . . ?
C5 C4 H4 118.7 . . ?
O1 C5 C6 113.3(3) . . ?
C4 C5 O1 120.4(3) . . ?
C4 C5 C6 126.1(3) . . ?
C1 C6 H6A 108.9 . . ?
C1 C6 H6B 108.9 . . ?
C5 C6 C1 113.5(2) . . ?
C5 C6 H6A 108.9 . . ?
C5 C6 H6B 108.9 . . ?
H6A C6 H6B 107.7 . . ?
C1 C7 H7A 110.6 . . ?
C1 C7 H7B 110.6 . . ?
H7A C7 H7B 108.8 . . ?
C8 C7 C1 105.6(2) . . ?
C8 C7 H7A 110.6 . . ?
C8 C7 H7B 110.6 . . ?
C7 C8 H8A 110.8 . . ?
C7 C8 H8B 110.8 . . ?
C7 C8 C9 104.5(2) . . ?
H8A C8 H8B 108.9 . . ?
C9 C8 H8A 110.8 . . ?
C9 C8 H8B 110.8 . . ?
C8 C9 H9A 110.7 . . ?
C8 C9 H9B 110.7 . . ?
H9A C9 H9B 108.8 . . ?
C10 C9 C8 105.2(2) . . ?
C10 C9 H9A 110.7 . . ?
C10 C9 H9B 110.7 . . ?
N1 C10 C1 121.7(2) . . ?
N1 C10 C9 128.0(2) . . ?
C9 C10 C1 110.2(2) . . ?
C3 C11 H11 107.9 . . ?
C12 C11 C3 114.6(4) . . ?
C12 C11 H11 107.9 . . ?
C12 C11 C13 108.4(4) . . ?
C13 C11 C3 109.9(3) . . ?
C13 C11 H11 107.9 . . ?
C11 C12 H12A 109.5 . . ?
C11 C12 H12B 109.5 . . ?
C11 C12 H12C 109.5 . . ?
H12A C12 H12B 109.5 . . ?
H12A C12 H12C 109.5 . . ?
H12B C12 H12C 109.5 . . ?
C11 C13 H13A 109.5 . . ?
C11 C13 H13B 109.5 . . ?
C11 C13 H13C 109.5 . . ?
H13A C13 H13B 109.5 . . ?
H13A C13 H13C 109.5 . . ?
H13B C13 H13C 109.5 . . ?
O1 C14 C15 110.9(4) . . ?
O2 C14 O1 122.7(3) . . ?
O2 C14 C15 126.3(4) . . ?
C14 C15 H15A 109.5 . . ?
C14 C15 H15B 109.5 . . ?
C14 C15 H15C 109.5 . . ?
H15A C15 H15B 109.5 . . ?
H15A C15 H15C 109.5 . . ?
H15B C15 H15C 109.5 . . ?
C17 C16 S1 120.1(2) . . ?
C17 C16 C21 120.1(3) . . ?
C21 C16 S1 119.8(2) . . ?
C16 C17 H17 120.3 . . ?
C18 C17 C16 119.3(3) . . ?
C18 C17 H17 120.3 . . ?
C17 C18 H18 118.9 . . ?
C17 C18 C19 122.2(3) . . ?
C19 C18 H18 118.9 . . ?
C18 C19 C20 117.6(3) . . ?
C18 C19 C22 121.8(3) . . ?
C20 C19 C22 120.6(3) . . ?
C19 C20 H20 119.3 . . ?
C21 C20 C19 121.3(3) . . ?
C21 C20 H20 119.3 . . ?
C16 C21 H21 120.3 . . ?
C20 C21 C16 119.4(3) . . ?
C20 C21 H21 120.3 . . ?
C19 C22 H22A 109.5 . . ?
C19 C22 H22B 109.5 . . ?
C19 C22 H22C 109.5 . . ?
H22A C22 H22B 109.5 . . ?
H22A C22 H22C 109.5 . . ?
H22B C22 H22C 109.5 . . ?

loop_
_geom_bond_atom_site_label_1
_geom_bond_atom_site_label_2
_geom_bond_distance
_geom_bond_site_symmetry_2
_geom_bond_publ_flag
S1 O3 1.4202(19) . ?
S1 O4 1.4388(19) . ?
S1 N2 1.636(2) . ?
S1 C16 1.758(3) . ?
O1 C5 1.416(3) . ?
O1 C14 1.344(5) . ?
O2 C14 1.191(5) . ?
N1 N2 1.404(3) . ?
N1 C10 1.267(3) . ?
N2 H2 0.75(3) . ?
C1 C2 1.538(3) . ?
C1 C6 1.528(4) . ?
C1 C7 1.536(4) . ?
C1 C10 1.518(3) . ?
C2 H2A 0.9700 . ?
C2 H2B 0.9700 . ?
C2 C3 1.526(4) . ?
C3 H3 0.9800 . ?
C3 C4 1.513(4) . ?
C3 C11 1.555(4) . ?
C4 H4 0.9300 . ?
C4 C5 1.308(4) . ?
C5 C6 1.486(4) . ?
C6 H6A 0.9700 . ?
C6 H6B 0.9700 . ?
C7 H7A 0.9700 . ?
C7 H7B 0.9700 . ?
C7 C8 1.527(5) . ?
C8 H8A 0.9700 . ?
C8 H8B 0.9700 . ?
C8 C9 1.539(4) . ?
C9 H9A 0.9700 . ?
C9 H9B 0.9700 . ?
C9 C10 1.508(4) . ?
C11 H11 0.9800 . ?
C11 C12 1.458(5) . ?
C11 C13 1.527(5) . ?
C12 H12A 0.9600 . ?
C12 H12B 0.9600 . ?
C12 H12C 0.9600 . ?
C13 H13A 0.9600 . ?
C13 H13B 0.9600 . ?
C13 H13C 0.9600 . ?
C14 C15 1.492(5) . ?
C15 H15A 0.9600 . ?
C15 H15B 0.9600 . ?
C15 H15C 0.9600 . ?
C16 C17 1.377(4) . ?
C16 C21 1.382(4) . ?
C17 H17 0.9300 . ?
C17 C18 1.368(5) . ?
C18 H18 0.9300 . ?
C18 C19 1.379(5) . ?
C19 C20 1.383(5) . ?
C19 C22 1.505(5) . ?
C20 H20 0.9300 . ?
C20 C21 1.380(4) . ?
C21 H21 0.9300 . ?
C22 H22A 0.9600 . ?
C22 H22B 0.9600 . ?
C22 H22C 0.9600 . ?

loop_
_geom_torsion_atom_site_label_1
_geom_torsion_atom_site_label_2
_geom_torsion_atom_site_label_3
_geom_torsion_atom_site_label_4
_geom_torsion
_geom_torsion_site_symmetry_1
_geom_torsion_site_symmetry_2
_geom_torsion_site_symmetry_3
_geom_torsion_site_symmetry_4
_geom_torsion_publ_flag
S1 C16 C17 C18 -179.6(2) . . . . ?
S1 C16 C21 C20 178.9(2) . . . . ?
O1 C5 C6 C1 -169.3(2) . . . . ?
O3 S1 N2 N1 57.5(2) . . . . ?
O3 S1 C16 C17 -5.7(3) . . . . ?
O3 S1 C16 C21 174.2(2) . . . . ?
O4 S1 N2 N1 -174.94(18) . . . . ?
O4 S1 C16 C17 -136.6(2) . . . . ?
O4 S1 C16 C21 43.4(3) . . . . ?
N2 S1 C16 C17 111.6(2) . . . . ?
N2 S1 C16 C21 -68.4(2) . . . . ?
N2 N1 C10 C1 177.8(2) . . . . ?
N2 N1 C10 C9 1.1(4) . . . . ?
C1 C2 C3 C4 -49.7(3) . . . . ?
C1 C2 C3 C11 -175.7(2) . . . . ?
C1 C7 C8 C9 33.8(3) . . . . ?
C2 C1 C6 C5 -34.1(3) . . . . ?
C2 C1 C7 C8 78.3(3) . . . . ?
C2 C1 C10 N1 92.6(3) . . . . ?
C2 C1 C10 C9 -90.1(3) . . . . ?
C2 C3 C4 C5 21.3(4) . . . . ?
C2 C3 C11 C12 167.8(4) . . . . ?
C2 C3 C11 C13 -69.8(4) . . . . ?
C3 C4 C5 O1 175.8(3) . . . . ?
C3 C4 C5 C6 -0.2(5) . . . . ?
C4 C3 C11 C12 44.8(5) . . . . ?
C4 C3 C11 C13 167.2(3) . . . . ?
C4 C5 C6 C1 6.9(5) . . . . ?
C5 O1 C14 O2 -6.0(6) . . . . ?
C5 O1 C14 C15 173.9(3) . . . . ?
C6 C1 C2 C3 57.5(3) . . . . ?
C6 C1 C7 C8 -158.2(2) . . . . ?
C6 C1 C10 N1 -31.0(3) . . . . ?
C6 C1 C10 C9 146.3(2) . . . . ?
C7 C1 C2 C3 -178.3(2) . . . . ?
C7 C1 C6 C5 -157.7(2) . . . . ?
C7 C1 C10 N1 -151.0(2) . . . . ?
C7 C1 C10 C9 26.3(3) . . . . ?
C7 C8 C9 C10 -16.8(3) . . . . ?
C8 C9 C10 N1 170.8(3) . . . . ?
C8 C9 C10 C1 -6.2(3) . . . . ?
C10 N1 N2 S1 160.96(19) . . . . ?
C10 C1 C2 C3 -68.3(3) . . . . ?
C10 C1 C6 C5 88.5(3) . . . . ?
C10 C1 C7 C8 -36.5(3) . . . . ?
C11 C3 C4 C5 144.4(4) . . . . ?
C14 O1 C5 C4 103.9(4) . . . . ?
C14 O1 C5 C6 -79.7(4) . . . . ?
C16 S1 N2 N1 -59.5(2) . . . . ?
C16 C17 C18 C19 0.6(5) . . . . ?
C17 C16 C21 C20 -1.2(4) . . . . ?
C17 C18 C19 C20 -0.9(5) . . . . ?
C17 C18 C19 C22 179.8(3) . . . . ?
C18 C19 C20 C21 0.2(5) . . . . ?
C19 C20 C21 C16 0.8(5) . . . . ?
C21 C16 C17 C18 0.5(4) . . . . ?
C22 C19 C20 C21 179.5(3) . . . . ?
